data_1532757
loop_
_publ_author_name
'Nomura, K.'
'Takeuchi, T.'
'Kageyama, H.'
'Miyazaki, Y.'

_publ_section_title
;
 High temperature crystallographic study of (La0.9 Sr0.1) M(III) O3-d
 (M(III) = Sc, In and Lu) perovskite proton conductor
;
_journal_name_full 'Solid State Ionics'
_journal_page_first 99
_journal_page_last 104
_journal_volume 162
_journal_year 2003
_chemical_formula_sum 'La0.9 O2.95 Sc Sr0.1'
_chemical_name_systematic '(La0.9 Sr0.1) Sc O2.95'
_space_group_IT_number 62
_symmetry_space_group_name_Hall '-P 2ac 2n'
_symmetry_space_group_name_H-M 'P n m a'
_cell_angle_alpha 90
_cell_angle_beta 90
_cell_angle_gamma 90
_cell_formula_units_Z 4
_cell_length_a 5.8043
_cell_length_b 8.1524
_cell_length_c 5.725
_cell_volume 270.901
_citation_journal_id_ASTM SSIOD3
_cod_data_source_file Nomura_SSIOD3_2003_925.cif
_cod_data_source_block La0.9O2.95Sc1Sr0.1
_cod_original_cell_volume 270.9011
_cod_original_formula_sum 'La0.9 O2.95 Sc1 Sr0.1'
_cod_database_code 1532757

loop_
_symmetry_equiv_pos_as_xyz
x,y,z
-x+1/2,-y,z+1/2
x+1/2,-y+1/2,-z+1/2
-x,y+1/2,-z
-x,-y,-z
x-1/2,y,-z-1/2
-x-1/2,y-1/2,z-1/2
x,-y-1/2,z

loop_
_atom_site_label
_atom_site_type_symbol
_atom_site_fract_x
_atom_site_fract_y
_atom_site_fract_z
_atom_site_occupancy
_atom_site_U_iso_or_equiv
O1 O-2 0.525 0.25 0.099 0.9833 0.0
Sc1 Sc+3 0 0 0.5 1 0.0
O2 O-2 0.205 0.047 0.789 0.9833 0.0
Sr1 Sr+2 -0.0367 0.25 -0.0085 0.1 0.0
La1 La+3 -0.0367 0.25 -0.0085 0.9 0.0
